data_7022291
loop_
_publ_author_name
'Borgogelli, Elisa'
'Formica, Mauro'
'Fusi, Vieri'
'Giorgi, Luca'
'Macedi, Eleonora'
'Micheloni, Mauro'
'Paoli, Paola'
'Rossi, Patrizia'

_publ_section_title
;
 Preorganizing binding side-arms on a cyclen scaffold: the choice of a
 suitable metal ion.
;
_journal_issue 8
_journal_name_full 'Dalton transactions (Cambridge, England : 2003)'
_journal_page_first 2902
_journal_page_last 2912
_journal_paper_doi 10.1039/c2dt32278a
_journal_volume 42
_journal_year 2013
_chemical_formula_sum 'C44 H76 Cl4 Cu4 N8 O36'
_chemical_formula_weight 1689.09
_chemical_name_systematic
;
?
;
_space_group_IT_number 2
_symmetry_cell_setting triclinic
_symmetry_space_group_name_Hall '-P 1'
_symmetry_space_group_name_H-M 'P -1'
_atom_sites_solution_hydrogens geom
_atom_sites_solution_primary direct
_atom_sites_solution_secondary difmap
_audit_creation_method SHELXL-97
_cell_angle_alpha 88.910(10)
_cell_angle_beta 90.17(2)
_cell_angle_gamma 69.82(2)
_cell_formula_units_Z 1
_cell_length_a 9.374(2)
_cell_length_b 11.780(2)
_cell_length_c 15.774(2)
_cell_measurement_temperature 200
_cell_measurement_theta_max 28.5180
_cell_measurement_theta_min 4.3178
_cell_volume 1634.5(5)
_computing_cell_refinement
;
CrysAlis RED, Oxford Diffraction Ltd.,
Version 1.171.29.2 (release 20-01-2006 CrysAlis171 .NET)
(compiled Jan 20 2006,12:36:28)
;
_computing_data_collection
;
CrysAlis CCD, Oxford Diffraction Ltd.,
Version 1.171.29.2 (release 20-01-2006 CrysAlis171 .NET)
(compiled Jan 20 2006,12:36:28)
;
_computing_data_reduction
;
CrysAlis RED, Oxford Diffraction Ltd.,
Version 1.171.29.2 (release 20-01-2006 CrysAlis171 .NET)
(compiled Jan 20 2006,12:36:28)
;
_computing_molecular_graphics 'ORTEP-3 (Farruggia, 1997)'
_computing_publication_material 'PARST97 (Nardelli, 1995)'
_computing_structure_refinement 'SHELXL-97 (Sheldrick, 2008)'
_computing_structure_solution 'SIR2004 (Altomare, 1999)'
_diffrn_ambient_temperature 200
_diffrn_detector_area_resol_mean 16.4547
_diffrn_measured_fraction_theta_full 0.994
_diffrn_measured_fraction_theta_max 0.863
_diffrn_measurement_device_type 'Xcalibur, Sapphire3'
_diffrn_radiation_monochromator graphite
_diffrn_radiation_source 'Enhance (Mo) X-ray Source'
_diffrn_radiation_type MoK\a
_diffrn_radiation_wavelength 0.71073
_diffrn_reflns_av_R_equivalents 0.0214
_diffrn_reflns_av_sigmaI/netI 0.0379
_diffrn_reflns_limit_h_max 12
_diffrn_reflns_limit_h_min -12
_diffrn_reflns_limit_k_max 15
_diffrn_reflns_limit_k_min -14
_diffrn_reflns_limit_l_max 20
_diffrn_reflns_limit_l_min -21
_diffrn_reflns_number 17587
_diffrn_reflns_theta_full 25.00
_diffrn_reflns_theta_max 28.58
_diffrn_reflns_theta_min 4.33
_exptl_absorpt_coefficient_mu 1.549
_exptl_absorpt_correction_T_max 0.7450
_exptl_absorpt_correction_T_min 0.4682
_exptl_absorpt_correction_type refdelf
_exptl_absorpt_process_details
;
Parkin S,Moezzi B & Hope H, (1995) J. Appl. Cryst. 28, 53-56
Cubic fit to sin(theta)/lambda - 24 parameters
;
_exptl_crystal_density_diffrn 1.716
_exptl_crystal_density_method 'not measured'
_exptl_crystal_F_000 868
_exptl_crystal_size_max 0.49
_exptl_crystal_size_mid 0.22
_exptl_crystal_size_min 0.16
_refine_diff_density_max 1.043
_refine_diff_density_min -0.593
_refine_diff_density_rms 0.085
_refine_ls_extinction_method none
_refine_ls_goodness_of_fit_ref 0.801
_refine_ls_hydrogen_treatment noref
_refine_ls_matrix_type full
_refine_ls_number_parameters 433
_refine_ls_number_reflns 7221
_refine_ls_number_restraints 0
_refine_ls_restrained_S_all 0.801
_refine_ls_R_factor_all 0.0550
_refine_ls_R_factor_gt 0.0428
_refine_ls_shift/su_max 0.000
_refine_ls_shift/su_mean 0.000
_refine_ls_structure_factor_coef Fsqd
_refine_ls_weighting_details 'calc w=1/[\s^2^(Fo^2^)+(0.1408P)^2^+0.0000P] where P=(Fo^2^+2Fc^2^)/3'
_refine_ls_weighting_scheme calc
_refine_ls_wR_factor_gt 0.1132
_refine_ls_wR_factor_ref 0.1437
_reflns_number_gt 5091
_reflns_number_total 7221
_reflns_threshold_expression >2sigma(I)
_cod_data_source_file c2dt32278a.txt
_cod_data_source_block 4
_cod_depositor_comments
;
The following automatic conversions were performed:

'_symmetry_cell_setting' value 'Triclinic' changed to 'triclinic'
according to /home/saulius/struct/CIF-dictionaries/cif_core.dic
dictionary named 'cif_core.dic' version 2.4.2 from 2011-04-26.

Automatic conversion script
Id: cif_fix_values 1891 2012-01-12 08:04:46Z andrius 
;
_cod_original_sg_symbol_H-M P-1
_cod_database_code 7022291

loop_
_symmetry_equiv_pos_as_xyz
'x, y, z'
'-x, -y, -z'

loop_
_atom_site_label
_atom_site_type_symbol
_atom_site_fract_x
_atom_site_fract_y
_atom_site_fract_z
_atom_site_U_iso_or_equiv
_atom_site_adp_type
_atom_site_occupancy
_atom_site_symmetry_multiplicity
_atom_site_calc_flag
_atom_site_refinement_flags
Cu1 Cu 0.07132(3) 0.21565(3) 0.21577(2) 0.02526(11) Uani 1 1 d .
Cu2 Cu -0.31331(4) 0.18624(3) 0.14146(2) 0.02905(11) Uani 1 1 d .
Cl1 Cl -0.29053(9) -0.25941(7) 0.15726(5) 0.0426(2) Uani 1 1 d .
Cl2 Cl -0.85985(10) 0.69378(7) 0.41708(5) 0.0440(2) Uani 1 1 d .
O6 O 0.2502(2) -0.22701(18) 0.17249(13) 0.0363(5) Uani 1 1 d .
O4 O 0.2160(2) -0.10527(16) -0.04198(12) 0.0294(4) Uani 1 1 d .
O5 O 0.4085(2) -0.32574(17) -0.06323(13) 0.0344(5) Uani 1 1 d .
O3 O -0.3025(2) 0.50351(17) 0.36194(13) 0.0339(5) Uani 1 1 d .
O1 O -0.1661(2) 0.27368(16) 0.20352(12) 0.0283(4) Uani 1 1 d .
O2 O -0.4446(2) 0.26529(18) 0.23624(13) 0.0335(5) Uani 1 1 d .
O7 O -0.1582(4) -0.2355(4) 0.1795(3) 0.1050(13) Uani 1 1 d .
O8 O -0.2500(3) -0.3671(2) 0.10875(16) 0.0510(6) Uani 1 1 d .
O9 O -0.3672(3) -0.2740(2) 0.23261(16) 0.0556(6) Uani 1 1 d .
O10 O -0.3917(4) -0.1605(3) 0.1084(2) 0.0997(12) Uani 1 1 d .
O11 O -0.7979(5) 0.6742(4) 0.3385(2) 0.1284(16) Uani 1 1 d .
O12 O -0.7590(4) 0.6932(4) 0.4848(2) 0.0963(11) Uani 1 1 d .
O13 O -0.9048(10) 0.5993(7) 0.4313(4) 0.224(4) Uani 1 1 d .
O14 O -0.9855(5) 0.7947(5) 0.4212(3) 0.158(2) Uani 1 1 d .
O1W O -0.2554(2) 0.03213(18) 0.20721(14) 0.0393(5) Uani 1 1 d .
O2W O -0.3954(3) 0.0260(2) 0.35150(16) 0.0523(6) Uani 1 1 d .
O3W O -0.2994(3) 0.7798(2) 0.40017(16) 0.0568(7) Uani 1 1 d .
O4W O -0.5437(4) 0.8186(3) 0.5141(2) 0.0877(10) Uani 1 1 d .
N4 N 0.1938(3) 0.0572(2) 0.15819(15) 0.0282(5) Uani 1 1 d .
N1 N 0.1321(3) 0.3011(2) 0.11604(15) 0.0293(5) Uani 1 1 d .
N2 N 0.0653(3) 0.3636(2) 0.28536(16) 0.0308(5) Uani 1 1 d .
N3 N 0.1240(3) 0.1181(2) 0.32829(16) 0.0335(6) Uani 1 1 d .
C7 C 0.2685(3) 0.0879(3) 0.08160(19) 0.0319(6) Uani 1 1 d .
H1A H 0.2084 0.0883 0.0314 0.038 Uiso 1 1 calc R
H1B H 0.3684 0.0272 0.0748 0.038 Uiso 1 1 calc R
C8 C 0.2834(3) 0.2109(3) 0.0912(2) 0.0349(7) Uani 1 1 d .
H2A H 0.3591 0.2065 0.1344 0.042 Uiso 1 1 calc R
H2B H 0.3160 0.2365 0.0381 0.042 Uiso 1 1 calc R
C1 C 0.1548(4) 0.4123(3) 0.1469(2) 0.0432(8) Uani 1 1 d .
H3A H 0.0648 0.4822 0.1346 0.052 Uiso 1 1 calc R
H3B H 0.2400 0.4240 0.1179 0.052 Uiso 1 1 calc R
C2 C 0.1852(3) 0.4011(3) 0.2412(2) 0.0403(8) Uani 1 1 d .
H4A H 0.1842 0.4780 0.2626 0.048 Uiso 1 1 calc R
H4B H 0.2848 0.3413 0.2527 0.048 Uiso 1 1 calc R
C3 C 0.1071(4) 0.3195(3) 0.3748(2) 0.0396(7) Uani 1 1 d .
H5A H 0.0156 0.3324 0.4075 0.048 Uiso 1 1 calc R
H5B H 0.1645 0.3647 0.4005 0.048 Uiso 1 1 calc R
C4 C 0.2005(4) 0.1877(3) 0.3759(2) 0.0430(8) Uani 1 1 d .
H6A H 0.2988 0.1765 0.3510 0.052 Uiso 1 1 calc R
H6B H 0.2173 0.1576 0.4341 0.052 Uiso 1 1 calc R
C5 C 0.2338(3) -0.0037(3) 0.3082(2) 0.0363(7) Uani 1 1 d .
H7A H 0.1804 -0.0608 0.3038 0.044 Uiso 1 1 calc R
H7B H 0.3088 -0.0318 0.3535 0.044 Uiso 1 1 calc R
C6 C 0.3114(3) 0.0025(3) 0.22634(19) 0.0334(7) Uani 1 1 d .
H8A H 0.3755 -0.0781 0.2105 0.040 Uiso 1 1 calc R
H8B H 0.3753 0.0514 0.2329 0.040 Uiso 1 1 calc R
C9 C 0.0198(3) 0.3305(3) 0.0452(2) 0.0390(7) Uani 1 1 d .
H9A H -0.0741 0.3889 0.0634 0.059 Uiso 1 1 calc R
H9B H 0.0026 0.2583 0.0285 0.059 Uiso 1 1 calc R
H9C H 0.0584 0.3632 -0.0020 0.059 Uiso 1 1 calc R
C10 C -0.0057(4) 0.1060(3) 0.3760(2) 0.0424(8) Uani 1 1 d .
H10A H -0.0541 0.0615 0.3433 0.064 Uiso 1 1 calc R
H10B H -0.0774 0.1849 0.3870 0.064 Uiso 1 1 calc R
H10C H 0.0303 0.0637 0.4288 0.064 Uiso 1 1 calc R
C11 C 0.1086(3) -0.0239(2) 0.13459(18) 0.0279(6) Uani 1 1 d .
H11A H 0.0366 0.0153 0.0897 0.033 Uiso 1 1 calc R
H11B H 0.0511 -0.0345 0.1832 0.033 Uiso 1 1 calc R
C12 C 0.2071(3) -0.1455(2) 0.10573(18) 0.0274(6) Uani 1 1 d .
C13 C 0.2545(3) -0.1781(2) 0.02539(18) 0.0275(6) Uani 1 1 d .
C14 C 0.3591(3) -0.2989(2) 0.01242(18) 0.0281(6) Uani 1 1 d .
C15 C 0.3997(4) -0.3794(3) 0.0831(2) 0.0378(7) Uani 1 1 d .
H15 H 0.4640 -0.4588 0.0766 0.045 Uiso 1 1 calc R
C16 C 0.3451(3) -0.3404(3) 0.1595(2) 0.0389(7) Uani 1 1 d .
H16 H 0.3739 -0.3940 0.2056 0.047 Uiso 1 1 calc R
C17 C -0.0790(3) 0.4687(3) 0.2821(2) 0.0358(7) Uani 1 1 d .
H17A H -0.0731 0.5282 0.3224 0.043 Uiso 1 1 calc R
H17B H -0.0922 0.5060 0.2259 0.043 Uiso 1 1 calc R
C18 C -0.2118(3) 0.4330(2) 0.30192(19) 0.0308(6) Uani 1 1 d .
C19 C -0.2510(3) 0.3456(2) 0.26024(17) 0.0269(6) Uani 1 1 d .
C20 C -0.3984(3) 0.3372(2) 0.27880(18) 0.0279(6) Uani 1 1 d .
C21 C -0.4852(3) 0.4116(3) 0.34311(19) 0.0345(7) Uani 1 1 d .
H21 H -0.5775 0.4051 0.3592 0.041 Uiso 1 1 calc R
C22 C -0.4341(3) 0.4914(3) 0.38072(19) 0.0338(7) Uani 1 1 d .
H22 H -0.4938 0.5405 0.4220 0.041 Uiso 1 1 calc R

loop_
_atom_site_aniso_label
_atom_site_aniso_U_11
_atom_site_aniso_U_22
_atom_site_aniso_U_33
_atom_site_aniso_U_23
_atom_site_aniso_U_13
_atom_site_aniso_U_12
Cu1 0.02380(18) 0.02546(18) 0.02462(19) -0.00576(13) 0.00110(14) -0.00580(13)
Cu2 0.02763(19) 0.0311(2) 0.0273(2) -0.00758(15) 0.00241(15) -0.00840(15)
Cl1 0.0448(4) 0.0367(4) 0.0428(5) -0.0055(3) 0.0068(4) -0.0092(3)
Cl2 0.0509(5) 0.0442(4) 0.0379(4) -0.0099(3) 0.0077(4) -0.0172(4)
O6 0.0440(12) 0.0329(11) 0.0300(11) -0.0030(9) 0.0026(10) -0.0105(9)
O4 0.0307(10) 0.0265(10) 0.0268(10) -0.0055(8) -0.0003(8) -0.0042(8)
O5 0.0319(11) 0.0331(11) 0.0335(12) -0.0067(9) 0.0011(9) -0.0050(9)
O3 0.0330(11) 0.0325(11) 0.0336(11) -0.0104(9) 0.0043(9) -0.0073(9)
O1 0.0257(9) 0.0287(10) 0.0299(11) -0.0091(8) 0.0034(8) -0.0083(8)
O2 0.0298(10) 0.0379(11) 0.0335(11) -0.0096(9) 0.0041(9) -0.0122(9)
O7 0.082(2) 0.123(3) 0.131(3) -0.046(3) 0.027(2) -0.061(2)
O8 0.0553(14) 0.0428(13) 0.0521(15) -0.0119(11) 0.0111(12) -0.0125(11)
O9 0.0636(16) 0.0598(16) 0.0389(14) -0.0071(12) 0.0072(12) -0.0151(13)
O10 0.119(3) 0.071(2) 0.065(2) 0.0100(17) 0.0244(19) 0.0229(19)
O11 0.138(3) 0.148(4) 0.062(2) -0.007(2) 0.028(2) 0.000(3)
O12 0.078(2) 0.124(3) 0.083(3) -0.019(2) -0.0040(19) -0.030(2)
O13 0.422(11) 0.242(7) 0.116(4) 0.002(4) 0.006(5) -0.252(8)
O14 0.100(3) 0.166(5) 0.144(4) -0.075(4) -0.031(3) 0.040(3)
O1W 0.0464(12) 0.0353(11) 0.0362(12) -0.0028(9) 0.0055(10) -0.0138(10)
O2W 0.0576(15) 0.0534(15) 0.0454(15) -0.0019(12) 0.0086(12) -0.0184(12)
O3W 0.0631(16) 0.0554(15) 0.0493(15) -0.0093(12) 0.0030(13) -0.0166(13)
O4W 0.112(3) 0.104(3) 0.069(2) -0.0321(19) 0.0259(19) -0.064(2)
N4 0.0276(12) 0.0291(12) 0.0255(12) -0.0051(10) 0.0012(10) -0.0065(10)
N1 0.0267(12) 0.0288(12) 0.0335(13) -0.0054(10) 0.0024(10) -0.0108(10)
N2 0.0269(12) 0.0346(13) 0.0319(13) -0.0091(11) 0.0012(10) -0.0115(10)
N3 0.0328(13) 0.0330(13) 0.0299(13) -0.0077(11) -0.0006(11) -0.0048(10)
C7 0.0315(15) 0.0322(15) 0.0296(16) -0.0050(12) 0.0030(13) -0.0076(12)
C8 0.0284(15) 0.0402(16) 0.0355(17) -0.0044(13) 0.0046(13) -0.0108(13)
C1 0.0414(18) 0.0377(17) 0.054(2) -0.0080(15) 0.0106(16) -0.0171(14)
C2 0.0311(16) 0.0360(16) 0.055(2) -0.0183(15) 0.0034(15) -0.0115(13)
C3 0.0389(17) 0.0402(17) 0.0373(18) -0.0102(14) -0.0051(14) -0.0099(14)
C4 0.0419(18) 0.0505(19) 0.0317(17) -0.0107(15) -0.0078(15) -0.0093(15)
C5 0.0366(16) 0.0337(16) 0.0322(17) -0.0030(13) -0.0027(14) -0.0037(13)
C6 0.0297(15) 0.0335(15) 0.0318(16) -0.0077(12) -0.0030(13) -0.0041(12)
C9 0.0361(17) 0.0394(17) 0.0375(18) 0.0025(14) 0.0027(14) -0.0081(13)
C10 0.0469(19) 0.0446(18) 0.0305(17) -0.0022(14) 0.0079(15) -0.0090(15)
C11 0.0247(14) 0.0295(14) 0.0272(15) -0.0065(11) 0.0043(11) -0.0063(11)
C12 0.0290(14) 0.0250(13) 0.0269(15) -0.0016(11) 0.0003(12) -0.0075(11)
C13 0.0256(14) 0.0268(14) 0.0290(15) -0.0038(11) -0.0005(12) -0.0075(11)
C14 0.0251(14) 0.0285(14) 0.0307(15) -0.0064(12) -0.0002(12) -0.0089(11)
C15 0.0412(17) 0.0273(15) 0.0425(18) -0.0060(13) 0.0018(15) -0.0083(13)
C16 0.0438(18) 0.0319(15) 0.0388(18) -0.0023(13) 0.0019(15) -0.0100(14)
C17 0.0322(15) 0.0287(14) 0.0438(18) -0.0110(13) 0.0038(14) -0.0064(12)
C18 0.0301(15) 0.0276(14) 0.0310(15) -0.0066(12) 0.0000(12) -0.0051(11)
C19 0.0267(14) 0.0267(13) 0.0237(14) -0.0019(11) -0.0003(11) -0.0046(11)
C20 0.0248(14) 0.0310(14) 0.0267(15) -0.0044(12) 0.0006(12) -0.0080(11)
C21 0.0296(15) 0.0393(16) 0.0318(16) -0.0073(13) 0.0044(13) -0.0080(13)
C22 0.0306(15) 0.0343(15) 0.0312(16) -0.0064(13) 0.0020(13) -0.0041(12)

loop_
_atom_type_symbol
_atom_type_description
_atom_type_scat_dispersion_real
_atom_type_scat_dispersion_imag
_atom_type_scat_source
C C 0.0033 0.0016 'International Tables Vol C Tables 4.2.6.8 and 6.1.1.4'
H H 0.0000 0.0000 'International Tables Vol C Tables 4.2.6.8 and 6.1.1.4'
O O 0.0106 0.0060 'International Tables Vol C Tables 4.2.6.8 and 6.1.1.4'
N N 0.0061 0.0033 'International Tables Vol C Tables 4.2.6.8 and 6.1.1.4'
Cl Cl 0.1484 0.1585 'International Tables Vol C Tables 4.2.6.8 and 6.1.1.4'
Cu Cu 0.3201 1.2651 'International Tables Vol C Tables 4.2.6.8 and 6.1.1.4'

loop_
_geom_angle_atom_site_label_1
_geom_angle_atom_site_label_2
_geom_angle_atom_site_label_3
_geom_angle
_geom_angle_site_symmetry_1
_geom_angle_site_symmetry_3
N1 Cu1 N4 86.14(9) . .
N1 Cu1 N3 150.55(9) . .
N4 Cu1 N3 86.22(9) . .
N1 Cu1 N2 86.11(10) . .
N4 Cu1 N2 149.81(9) . .
N3 Cu1 N2 86.35(10) . .
N1 Cu1 O1 102.81(9) . .
N4 Cu1 O1 117.10(8) . .
N3 Cu1 O1 106.00(9) . .
N2 Cu1 O1 93.07(8) . .
O4 Cu2 O2 170.25(8) 2 .
O4 Cu2 O1W 91.75(9) 2 .
O2 Cu2 O1W 88.45(9) . .
O4 Cu2 O5 84.89(8) 2 2
O2 Cu2 O5 92.59(8) . 2
O1W Cu2 O5 166.00(9) . 2
O4 Cu2 O1 109.69(8) 2 .
O2 Cu2 O1 79.82(7) . .
O1W Cu2 O1 100.44(8) . .
O5 Cu2 O1 93.48(8) 2 .
O7 Cl1 O8 109.45(19) . .
O7 Cl1 O9 109.3(2) . .
O8 Cl1 O9 110.09(16) . .
O7 Cl1 O10 110.5(3) . .
O8 Cl1 O10 109.40(19) . .
O9 Cl1 O10 108.14(17) . .
O13 Cl2 O14 107.0(5) . .
O13 Cl2 O11 103.8(4) . .
O14 Cl2 O11 113.6(3) . .
O13 Cl2 O12 106.4(4) . .
O14 Cl2 O12 109.2(3) . .
O11 Cl2 O12 116.1(3) . .
C16 O6 C12 119.8(2) . .
C13 O4 Cu2 110.92(16) . 2
C14 O5 Cu2 109.92(17) . 2
C22 O3 C18 120.1(2) . .
C19 O1 Cu1 119.48(16) . .
C19 O1 Cu2 105.99(16) . .
Cu1 O1 Cu2 130.16(9) . .
C20 O2 Cu2 115.28(18) . .
C11 N4 C7 110.1(2) . .
C11 N4 C6 112.6(2) . .
C7 N4 C6 109.6(2) . .
C11 N4 Cu1 116.52(16) . .
C7 N4 Cu1 108.23(16) . .
C6 N4 Cu1 99.31(16) . .
C9 N1 C1 110.9(2) . .
C9 N1 C8 112.2(2) . .
C1 N1 C8 109.2(2) . .
C9 N1 Cu1 112.85(18) . .
C1 N1 Cu1 108.75(19) . .
C8 N1 Cu1 102.57(17) . .
C17 N2 C3 111.0(2) . .
C17 N2 C2 107.7(2) . .
C3 N2 C2 113.4(2) . .
C17 N2 Cu1 116.55(17) . .
C3 N2 Cu1 106.98(17) . .
C2 N2 Cu1 100.93(17) . .
C4 N3 C10 111.3(2) . .
C4 N3 C5 110.4(2) . .
C10 N3 C5 110.1(2) . .
C4 N3 Cu1 101.53(19) . .
C10 N3 Cu1 116.14(18) . .
C5 N3 Cu1 107.01(18) . .
N4 C7 C8 109.9(2) . .
N1 C8 C7 109.4(2) . .
N1 C1 C2 109.9(3) . .
C1 C2 N2 109.8(2) . .
N2 C3 C4 109.9(2) . .
N3 C4 C3 111.0(2) . .
N3 C5 C6 109.8(2) . .
C5 C6 N4 109.4(2) . .
N4 C11 C12 114.1(2) . .
C13 C12 O6 121.3(2) . .
C13 C12 C11 127.5(3) . .
O6 C12 C11 111.2(2) . .
O4 C13 C12 124.7(2) . .
O4 C13 C14 116.9(2) . .
C12 C13 C14 118.4(3) . .
O5 C14 C15 124.7(3) . .
O5 C14 C13 117.3(3) . .
C15 C14 C13 118.0(3) . .
C16 C15 C14 119.5(3) . .
C15 C16 O6 122.8(3) . .
C18 C17 N2 112.0(2) . .
O3 C18 C19 122.0(3) . .
O3 C18 C17 112.6(2) . .
C19 C18 C17 125.2(3) . .
O1 C19 C18 124.3(3) . .
O1 C19 C20 118.6(2) . .
C18 C19 C20 117.1(2) . .
O2 C20 C21 123.3(3) . .
O2 C20 C19 119.1(2) . .
C21 C20 C19 117.7(2) . .
C22 C21 C20 119.8(3) . .
O3 C22 C21 123.1(3) . .

loop_
_geom_bond_atom_site_label_1
_geom_bond_atom_site_label_2
_geom_bond_distance
_geom_bond_site_symmetry_2
Cu1 N1 2.038(2) .
Cu1 N4 2.054(2) .
Cu1 N3 2.059(3) .
Cu1 N2 2.062(2) .
Cu1 O1 2.0977(18) .
Cu2 O4 1.9157(19) 2
Cu2 O2 1.972(2) .
Cu2 O1W 1.978(2) .
Cu2 O5 1.981(2) 2
Cu2 O1 2.2214(18) .
Cl1 O7 1.408(3) .
Cl1 O8 1.430(2) .
Cl1 O9 1.429(3) .
Cl1 O10 1.432(3) .
Cl2 O13 1.334(5) .
Cl2 O14 1.357(4) .
Cl2 O11 1.359(4) .
Cl2 O12 1.423(3) .
O6 C16 1.345(3) .
O6 C12 1.373(3) .
O4 C13 1.321(3) .
O4 Cu2 1.9157(19) 2
O5 C14 1.286(3) .
O5 Cu2 1.981(2) 2
O3 C22 1.324(3) .
O3 C18 1.362(3) .
O1 C19 1.311(3) .
O2 C20 1.276(3) .
N4 C11 1.492(3) .
N4 C7 1.498(4) .
N4 C6 1.504(4) .
N1 C9 1.484(4) .
N1 C1 1.489(4) .
N1 C8 1.508(4) .
N2 C17 1.485(3) .
N2 C3 1.497(4) .
N2 C2 1.510(4) .
N3 C4 1.475(4) .
N3 C10 1.479(4) .
N3 C5 1.489(4) .
C7 C8 1.513(4) .
C1 C2 1.507(5) .
C3 C4 1.496(4) .
C5 C6 1.498(4) .
C11 C12 1.492(4) .
C12 C13 1.362(4) .
C13 C14 1.442(4) .
C14 C15 1.413(4) .
C15 C16 1.336(4) .
C17 C18 1.477(4) .
C18 C19 1.383(4) .
C19 C20 1.449(4) .
C20 C21 1.417(4) .
C21 C22 1.340(4) .
